data_7113442
loop_
_publ_author_name
'Takahashi, Kazuyuki'
'Kawakami, Tomoko'
'Gu, Zhong-ze'
'Einaga, Yasuaki'
'Fujishima, Akira'
'Sato, Osamu'

_publ_section_title
;
 An abrupt spin transition based on short S&#x22EF;S contacts in a novel Fe(II)
 complex whose ligand contains a 1,3-dithiole ring
;
_journal_coden_ASTM CHCOFS
_journal_issue 18
_journal_name_full
;
 Chemical Communications (Cambridge, United Kingdom)
;
_journal_page_first 2374
_journal_page_last 2375
_journal_paper_doi 10.1039/b308070f
_journal_year 2003
_chemical_formula_moiety 'C30.50 H22 Fe N6 O0.50 S6 '
_chemical_formula_sum 'C30.5 H22 Fe N6 O0.5 S6'
_chemical_formula_weight 728.76
_space_group_IT_number 14
_symmetry_cell_setting monoclinic
_symmetry_Int_Tables_number 14
_symmetry_space_group_name_Hall '-P 2ybc'
_symmetry_space_group_name_H-M 'P 1 21/c 1'
_audit_creation_date 2003-03-18
_audit_creation_method 'by CrystalStructure v3.10'
_cell_angle_alpha 90
_cell_angle_beta 103.847(3)
_cell_angle_gamma 90
_cell_formula_units_Z 4
_cell_length_a 10.7363(8)
_cell_length_b 19.901(2)
_cell_length_c 14.777(1)
_cell_measurement_reflns_used 30094
_cell_measurement_temperature 100.1
_cell_measurement_theta_max 27.5
_cell_measurement_theta_min 2.0
_cell_volume 3065.5(4)
_computing_cell_refinement RapidAuto
_computing_data_collection RapidAuto
_computing_data_reduction CrystalStructure
_computing_publication_material 'CrystalStructure Ver. 3.10'
_computing_structure_refinement CRYSTALS
_computing_structure_solution SIR92
_diffrn_measured_fraction_theta_full 0.8906
_diffrn_measured_fraction_theta_max 0.8906
_diffrn_measurement_device_type 'RIGAKU RAXIS RAPID'
_diffrn_measurement_method \w-2\Q
_diffrn_radiation_type 'Mo K\a'
_diffrn_radiation_wavelength 0.7107
_diffrn_reflns_av_R_equivalents 0.070
_diffrn_reflns_limit_h_max 12
_diffrn_reflns_limit_h_min -13
_diffrn_reflns_limit_k_max 25
_diffrn_reflns_limit_k_min -25
_diffrn_reflns_limit_l_max 17
_diffrn_reflns_limit_l_min -19
_diffrn_reflns_number 16504
_diffrn_reflns_theta_full 27.47
_diffrn_reflns_theta_max 27.47
_exptl_absorpt_coefficient_mu 0.936
_exptl_absorpt_correction_T_max 1.1401
_exptl_absorpt_correction_T_min 0.8543
_exptl_absorpt_correction_type none
_exptl_crystal_colour red
_exptl_crystal_density_diffrn 1.579
_exptl_crystal_density_method 'not measured'
_exptl_crystal_description block
_exptl_crystal_F_000 1492.00
_exptl_crystal_size_max 0.30
_exptl_crystal_size_mid 0.30
_exptl_crystal_size_min 0.20
_refine_diff_density_max 0.96
_refine_diff_density_min -0.73
_refine_ls_extinction_coef 197.4(4)
_refine_ls_extinction_method 'Larson (1970) Crystallographic Computing eq. 22'
_refine_ls_goodness_of_fit_ref 1.540
_refine_ls_hydrogen_treatment refall
_refine_ls_number_parameters 417
_refine_ls_number_reflns 6299
_refine_ls_R_factor_gt 0.0730
_refine_ls_shift/su_max 0.0060
_refine_ls_structure_factor_coef Fsqd
_refine_ls_weighting_details 'w = 1/[0.0008Fo^2^ + 3.0000\s^2^(Fo) + 0.0000]/(4Fo^2^)'
_refine_ls_weighting_scheme calc
_refine_ls_wR_factor_ref 0.1600
_reflns_number_gt 4998
_reflns_number_total 6299
_reflns_threshold_expression F^2^>2.0\s(F^2^)
_cod_duplicate_entry 7104810
_cod_data_source_file b308070f.txt
_cod_data_source_block -173
_cod_original_formula_sum 'C30.50 H22 Fe N6 O0.50 S6 '
_cod_database_code 7113442

loop_
_symmetry_equiv_pos_as_xyz
x,y,z
-x,-y,-z
-x,y+1/2,-z+1/2
x,-y+1/2,z+1/2

loop_
_atom_site_label
_atom_site_type_symbol
_atom_site_fract_x
_atom_site_fract_y
_atom_site_fract_z
_atom_site_U_iso_or_equiv
_atom_site_adp_type
_atom_site_occupancy
_atom_site_symmetry_multiplicity
_atom_site_calc_flag
_atom_site_refinement_flags
Fe1 Fe 0.12309(6) 0.16164(3) 0.13449(5) 0.0255(2) Uani 1.00 1 d .
S1 S 0.5711(1) 0.08976(7) 0.1015(1) 0.0351(4) Uani 1.00 1 d .
S2 S 0.5033(1) -0.01435(7) 0.22211(9) 0.0331(3) Uani 1.00 1 d .
S3 S 0.3058(1) -0.03600(7) 0.3832(1) 0.0377(4) Uani 1.00 1 d .
S4 S 0.0327(1) -0.02137(7) 0.37580(9) 0.0366(4) Uani 1.00 1 d .
S5 S -0.3012(1) 0.20663(7) -0.0332(1) 0.0411(4) Uani 1.00 1 d .
S6 S 0.2488(2) 0.38284(8) 0.0942(1) 0.0531(5) Uani 1.00 1 d .
O1 O 0.619(3) 0.272(1) 0.138(2) 0.23(1) Uiso 0.50 1 d P
N1 N 0.2062(4) 0.1578(2) 0.0265(3) 0.027(1) Uani 1.00 1 d .
N2 N 0.1106(4) 0.0622(2) 0.1237(3) 0.026(1) Uani 1.00 1 d .
N3 N 0.2846(4) 0.1523(2) 0.2340(3) 0.029(1) Uani 1.00 1 d .
N4 N 0.0339(4) 0.1672(2) 0.2380(3) 0.027(1) Uani 1.00 1 d .
N5 N -0.0441(4) 0.1737(2) 0.0476(3) 0.033(1) Uani 1.00 1 d .
N6 N 0.1499(4) 0.2598(2) 0.1381(3) 0.031(1) Uani 1.00 1 d .
C1 C 0.3225(5) 0.0579(2) 0.0933(3) 0.027(1) Uani 1.00 1 d .
C2 C 0.4458(4) 0.0437(2) 0.1316(3) 0.026(1) Uani 1.00 1 d .
C3 C 0.2907(5) 0.1090(2) 0.0180(3) 0.028(1) Uani 1.00 1 d .
C4 C 0.3413(5) 0.1054(3) -0.0596(3) 0.032(1) Uani 1.00 1 d .
C5 C 0.3097(5) 0.1527(3) -0.1300(3) 0.033(1) Uani 1.00 1 d .
C6 C 0.2248(5) 0.2029(3) -0.1208(4) 0.035(1) Uani 1.00 1 d .
C7 C 0.1736(5) 0.2035(3) -0.0440(3) 0.032(1) Uani 1.00 1 d .
C8 C 0.2105(5) 0.0231(2) 0.1162(3) 0.029(1) Uani 1.00 1 d .
C9 C 0.2086(5) -0.0461(3) 0.1243(3) 0.030(1) Uani 1.00 1 d .
C10 C 0.0984(5) -0.0775(3) 0.1381(4) 0.034(1) Uani 1.00 1 d .
C11 C -0.0082(5) -0.0379(3) 0.1385(3) 0.033(1) Uani 1.00 1 d .
C12 C 0.0017(5) 0.0299(3) 0.1308(3) 0.033(1) Uani 1.00 1 d .
C13 C 0.6925(5) 0.0628(3) 0.1961(4) 0.039(2) Uani 1.00 1 d .
C14 C 0.6606(5) 0.0162(3) 0.2514(4) 0.040(2) Uani 1.00 1 d .
C15 C 0.1747(5) 0.0825(2) 0.3274(3) 0.029(1) Uani 1.00 1 d .
C16 C 0.1725(5) 0.0185(3) 0.3589(3) 0.034(1) Uani 1.00 1 d .
C17 C 0.2917(5) 0.1155(2) 0.3129(3) 0.027(1) Uani 1.00 1 d .
C18 C 0.4056(5) 0.1118(3) 0.3820(4) 0.035(1) Uani 1.00 1 d .
C19 C 0.5144(5) 0.1458(3) 0.3723(4) 0.037(1) Uani 1.00 1 d .
C20 C 0.5050(5) 0.1837(3) 0.2908(4) 0.036(1) Uani 1.00 1 d .
C21 C 0.3917(5) 0.1858(3) 0.2260(4) 0.029(1) Uani 1.00 1 d .
C22 C 0.0614(5) 0.1267(2) 0.3143(3) 0.031(1) Uani 1.00 1 d .
C23 C -0.0104(5) 0.1312(3) 0.3825(4) 0.036(1) Uani 1.00 1 d .
C24 C -0.1073(5) 0.1767(3) 0.3746(4) 0.035(1) Uani 1.00 1 d .
C25 C -0.1322(5) 0.2199(3) 0.2983(4) 0.033(1) Uani 1.00 1 d .
C26 C -0.0606(5) 0.2139(2) 0.2336(4) 0.032(1) Uani 1.00 1 d .
C27 C 0.2189(6) -0.1090(3) 0.3906(4) 0.042(2) Uani 1.00 1 d .
C28 C 0.0953(6) -0.1027(3) 0.3876(4) 0.043(2) Uani 1.00 1 d .
C29 C -0.1511(5) 0.1868(3) 0.0134(4) 0.032(1) Uani 1.00 1 d .
C30 C 0.1923(5) 0.3116(3) 0.1206(4) 0.034(1) Uani 1.00 1 d .
C31 C 0.474(5) 0.313(3) 0.104(4) 0.30(2) Uiso 0.50 1 d P
H1 H 0.3985(5) 0.0699(3) -0.0647(3) 0.038(2) Uiso 1.00 1 c .
H2 H 0.3453(5) 0.1508(3) -0.1829(3) 0.040(2) Uiso 1.00 1 c .
H3 H 0.2019(5) 0.2367(3) -0.1672(4) 0.042(2) Uiso 1.00 1 c .
H4 H 0.1127(5) 0.2373(3) -0.0398(3) 0.037(2) Uiso 1.00 1 c .
H5 H 0.2815(5) -0.0720(3) 0.1204(3) 0.035(2) Uiso 1.00 1 c .
H6 H 0.0962(5) -0.1247(3) 0.1469(4) 0.041(2) Uiso 1.00 1 c .
H7 H -0.0864(5) -0.0578(3) 0.1441(3) 0.038(2) Uiso 1.00 1 c .
H8 H -0.0721(5) 0.0563(3) 0.1303(3) 0.040(2) Uiso 1.00 1 c .
H9 H 0.7770(5) 0.0806(3) 0.2075(4) 0.046(2) Uiso 1.00 1 c .
H10 H 0.7212(5) 0.0001(3) 0.3047(4) 0.047(2) Uiso 1.00 1 c .
H11 H 0.4086(5) 0.0858(3) 0.4363(4) 0.041(2) Uiso 1.00 1 c .
H12 H 0.5923(5) 0.1435(3) 0.4191(4) 0.042(2) Uiso 1.00 1 c .
H13 H 0.5773(5) 0.2076(3) 0.2811(4) 0.044(2) Uiso 1.00 1 c .
H14 H 0.3870(5) 0.2124(3) 0.1719(4) 0.035(2) Uiso 1.00 1 c .
H15 H 0.0092(5) 0.1020(3) 0.4349(4) 0.043(2) Uiso 1.00 1 c .
H16 H -0.1565(5) 0.1790(3) 0.4201(4) 0.042(2) Uiso 1.00 1 c .
H17 H -0.1977(5) 0.2529(3) 0.2913(4) 0.039(2) Uiso 1.00 1 c .
H18 H -0.0776(5) 0.2442(2) 0.1824(4) 0.038(2) Uiso 1.00 1 c .
H19 H 0.2590(6) -0.1519(3) 0.3967(4) 0.052(2) Uiso 1.00 1 c .
H20 H 0.0432(6) -0.1407(3) 0.3915(4) 0.054(2) Uiso 1.00 1 c .

loop_
_atom_site_aniso_label
_atom_site_aniso_U_11
_atom_site_aniso_U_22
_atom_site_aniso_U_33
_atom_site_aniso_U_12
_atom_site_aniso_U_13
_atom_site_aniso_U_23
Fe1 0.0211(4) 0.0298(4) 0.0256(4) 0.0011(3) 0.0057(3) -0.0012(3)
S1 0.0266(7) 0.0391(7) 0.0413(8) -0.0012(6) 0.0116(6) 0.0031(6)
S2 0.0284(7) 0.0375(7) 0.0337(7) 0.0045(6) 0.0077(6) 0.0050(5)
S3 0.0372(8) 0.0388(8) 0.0376(7) -0.0000(6) 0.0101(7) 0.0036(6)
S4 0.0353(8) 0.0412(8) 0.0358(7) -0.0089(6) 0.0132(6) -0.0030(6)
S5 0.0263(7) 0.0440(8) 0.0532(9) 0.0031(6) 0.0101(7) 0.0141(7)
S6 0.072(1) 0.0421(9) 0.0437(8) -0.0172(8) 0.0109(9) 0.0010(7)
N1 0.025(2) 0.031(2) 0.023(2) 0.002(2) 0.003(2) -0.002(2)
N2 0.023(2) 0.035(2) 0.021(2) 0.000(2) 0.006(2) -0.001(2)
N3 0.028(2) 0.029(2) 0.031(2) -0.002(2) 0.011(2) -0.003(2)
N4 0.024(2) 0.032(2) 0.026(2) -0.004(2) 0.006(2) -0.002(2)
N5 0.032(2) 0.035(2) 0.034(2) 0.004(2) 0.012(2) -0.002(2)
N6 0.032(2) 0.034(2) 0.029(2) 0.005(2) 0.009(2) 0.000(2)
C1 0.026(3) 0.031(3) 0.025(2) -0.001(2) 0.006(2) -0.002(2)
C2 0.018(2) 0.031(3) 0.029(3) 0.003(2) 0.004(2) -0.001(2)
C3 0.025(3) 0.031(3) 0.028(3) -0.003(2) 0.006(2) -0.003(2)
C4 0.028(3) 0.036(3) 0.032(3) 0.001(2) 0.006(2) -0.003(2)
C5 0.032(3) 0.042(3) 0.026(3) 0.000(2) 0.008(2) 0.000(2)
C6 0.037(3) 0.038(3) 0.031(3) 0.004(2) 0.008(3) 0.008(2)
C7 0.032(3) 0.033(3) 0.028(3) 0.006(2) 0.004(2) 0.002(2)
C8 0.035(3) 0.032(3) 0.023(2) -0.001(2) 0.008(2) -0.004(2)
C9 0.026(3) 0.032(3) 0.030(3) -0.002(2) 0.001(2) -0.003(2)
C10 0.037(3) 0.033(3) 0.032(3) -0.007(2) 0.008(2) -0.003(2)
C11 0.019(2) 0.044(3) 0.031(3) -0.011(2) -0.000(2) -0.004(2)
C12 0.030(3) 0.043(3) 0.026(3) -0.001(2) 0.008(2) -0.001(2)
C13 0.018(3) 0.053(3) 0.044(3) 0.000(2) 0.004(3) -0.010(3)
C14 0.028(3) 0.051(3) 0.039(3) 0.005(3) 0.005(3) 0.001(3)
C15 0.025(3) 0.034(3) 0.027(2) -0.002(2) 0.005(2) -0.001(2)
C16 0.030(3) 0.041(3) 0.031(3) -0.004(2) 0.007(2) -0.004(2)
C17 0.018(2) 0.034(3) 0.026(2) 0.004(2) -0.001(2) -0.003(2)
C18 0.030(3) 0.041(3) 0.032(3) -0.003(2) 0.006(2) -0.002(2)
C19 0.022(3) 0.043(3) 0.040(3) -0.004(2) -0.004(3) -0.009(2)
C20 0.031(3) 0.038(3) 0.040(3) -0.008(2) 0.013(3) -0.007(2)
C21 0.018(2) 0.038(3) 0.031(3) -0.002(2) 0.004(2) -0.004(2)
C22 0.032(3) 0.034(3) 0.028(3) -0.011(2) 0.009(2) -0.010(2)
C23 0.033(3) 0.035(3) 0.039(3) -0.009(2) 0.010(3) -0.006(2)
C24 0.030(3) 0.040(3) 0.036(3) -0.009(2) 0.010(2) -0.008(2)
C25 0.022(3) 0.034(3) 0.041(3) -0.001(2) 0.003(2) -0.008(2)
C26 0.024(3) 0.032(3) 0.040(3) -0.001(2) 0.009(2) -0.003(2)
C27 0.051(4) 0.041(3) 0.039(3) -0.004(3) 0.017(3) 0.000(2)
C28 0.055(4) 0.037(3) 0.044(3) -0.012(3) 0.022(3) -0.003(2)
C29 0.028(3) 0.032(3) 0.037(3) 0.003(2) 0.009(3) 0.005(2)
C30 0.032(3) 0.042(3) 0.027(3) 0.004(2) 0.007(2) -0.004(2)

loop_
_atom_type_symbol
_atom_type_description
_atom_type_scat_dispersion_real
_atom_type_scat_dispersion_imag
_atom_type_scat_source
C C 0.003 0.002
;
International Tables for Crystallography
(1992, Vol. C, Tables 4.2.6.8 and 6.1.1.4)
;
H H 0.000 0.000
;
International Tables for Crystallography
(1992, Vol. C, Table 6.1.1.4)
;
N N 0.006 0.003
;
International Tables for Crystallography
(1992, Vol. C, Tables 4.2.6.8 and 6.1.1.4)
;
S S 0.125 0.123
;
International Tables for Crystallography
(1992, Vol. C, Tables 4.2.6.8 and 6.1.1.4)
;
Fe Fe 0.346 0.844
;
International Tables for Crystallography
(1992, Vol. C, Tables 4.2.6.8 and 6.1.1.4)
;
O O 0.011 0.006
;
International Tables for Crystallography
(1992, Vol. C, Tables 4.2.6.8 and 6.1.1.4)
;

loop_
_geom_angle_atom_site_label_1
_geom_angle_atom_site_label_2
_geom_angle_atom_site_label_3
_geom_angle
_geom_angle_publ_flag
N1 Fe1 N2 86.16(15) yes
N1 Fe1 N3 96.25(16) yes
N2 Fe1 N3 89.80(16) yes
N1 Fe1 N4 177.50(16) yes
N2 Fe1 N4 94.65(15) yes
N3 Fe1 N4 86.13(16) yes
N1 Fe1 N5 89.72(16) yes
N2 Fe1 N5 92.04(17) yes
N3 Fe1 N5 173.86(15) yes
N4 Fe1 N5 87.88(16) yes
N1 Fe1 N6 88.24(16) yes
N2 Fe1 N6 173.99(15) yes
N3 Fe1 N6 88.66(17) yes
N4 Fe1 N6 91.04(16) yes
N5 Fe1 N6 90.09(17) yes
C2 S1 C13 96.1(2) yes
C2 S2 C14 95.9(2) yes
C16 S3 C27 96.1(3) yes
C16 S4 C28 96.4(3) yes
Fe1 N1 C3 122.4(3) yes
Fe1 N1 C7 120.1(3) yes
C3 N1 C7 117.5(4) yes
Fe1 N2 C8 122.7(3) yes
Fe1 N2 C12 120.5(3) yes
C8 N2 C12 116.6(4) yes
Fe1 N3 C17 122.7(3) yes
Fe1 N3 C21 119.7(3) yes
C17 N3 C21 117.5(4) yes
Fe1 N4 C22 123.7(3) yes
Fe1 N4 C26 119.3(3) yes
C22 N4 C26 117.0(4) yes
Fe1 N5 C29 164.6(4) yes
Fe1 N6 C30 156.9(4) yes
C2 C1 C3 119.2(4) yes
C2 C1 C8 125.0(4) yes
C3 C1 C8 115.7(4) yes
S1 C2 S2 112.4(3) yes
S1 C2 C1 121.2(4) yes
S2 C2 C1 126.2(4) yes
N1 C3 C1 117.4(4) yes
N1 C3 C4 121.2(4) yes
C1 C3 C4 121.3(4) yes
C3 C4 C5 120.8(5) yes
C3 C4 H1 119.6(6) no
C5 C4 H1 119.6(6) no
C4 C5 C6 117.9(4) yes
C4 C5 H2 121.1(6) no
C6 C5 H2 121.1(6) no
C5 C6 C7 119.5(5) yes
C5 C6 H3 120.3(6) no
C7 C6 H3 120.3(6) no
N1 C7 C6 123.0(5) yes
N1 C7 H4 118.5(6) no
C6 C7 H4 118.5(6) no
N2 C8 C1 116.7(4) yes
N2 C8 C9 122.5(5) yes
C1 C8 C9 120.7(4) yes
C8 C9 C10 119.2(5) yes
C8 C9 H5 120.4(6) no
C10 C9 H5 120.4(6) no
C9 C10 C11 118.4(5) yes
C9 C10 H6 120.8(6) no
C11 C10 H6 120.8(6) no
C10 C11 C12 118.7(5) yes
C10 C11 H7 120.7(6) no
C12 C11 H7 120.6(6) no
N2 C12 C11 124.2(5) yes
N2 C12 H8 117.9(6) no
C11 C12 H8 117.9(6) no
S1 C13 C14 116.8(4) yes
S1 C13 H9 121.6(6) no
C14 C13 H9 121.6(6) no
S2 C14 C13 117.7(4) yes
S2 C14 H10 121.2(6) no
C13 C14 H10 121.2(7) no
C16 C15 C17 123.5(4) yes
C16 C15 C22 121.5(4) yes
C17 C15 C22 114.7(4) yes
S3 C16 S4 111.7(3) yes
S3 C16 C15 124.6(4) yes
S4 C16 C15 123.7(4) yes
N3 C17 C15 119.2(4) yes
N3 C17 C18 120.9(4) yes
C15 C17 C18 119.8(4) yes
C17 C18 C19 120.8(5) yes
C17 C18 H11 119.6(6) no
C19 C18 H11 119.6(6) no
C18 C19 C20 117.4(5) yes
C18 C19 H12 121.3(6) no
C20 C19 H12 121.3(6) no
C19 C20 C21 119.3(5) yes
C19 C20 H13 120.3(6) no
C21 C20 H13 120.3(6) no
N3 C21 C20 124.0(5) yes
N3 C21 H14 118.0(6) no
C20 C21 H14 118.0(6) no
N4 C22 C15 118.1(4) yes
N4 C22 C23 120.5(5) yes
C15 C22 C23 121.2(5) yes
C22 C23 C24 121.1(5) yes
C22 C23 H15 119.4(6) no
C24 C23 H15 119.4(6) no
C23 C24 C25 118.3(5) yes
C23 C24 H16 120.8(6) no
C25 C24 H16 120.8(6) no
C24 C25 C26 118.9(5) yes
C24 C25 H17 120.6(6) no
C26 C25 H17 120.6(6) no
N4 C26 C25 124.1(5) yes
N4 C26 H18 118.0(6) no
C25 C26 H18 118.0(6) no
S3 C27 C28 117.8(5) yes
S3 C27 H19 121.1(6) no
C28 C27 H19 121.1(7) no
S4 C28 C27 116.8(4) yes
S4 C28 H20 121.6(6) no
C27 C28 H20 121.6(7) no
S5 C29 N5 178.8(5) yes
S6 C30 N6 178.7(5) yes

loop_
_geom_bond_atom_site_label_1
_geom_bond_atom_site_label_2
_geom_bond_distance
_geom_bond_publ_flag
Fe1 N1 2.007(4) yes
Fe1 N2 1.987(4) yes
Fe1 N3 1.996(4) yes
Fe1 N4 1.992(4) yes
Fe1 N5 1.956(5) yes
Fe1 N6 1.974(4) yes
S1 C2 1.771(5) yes
S1 C13 1.752(6) yes
S2 C2 1.764(5) yes
S2 C14 1.749(6) yes
S3 C16 1.763(5) yes
S3 C27 1.744(6) yes
S4 C16 1.768(5) yes
S4 C28 1.746(6) yes
S5 C29 1.642(6) yes
S6 C30 1.626(6) yes
O1 C31 1.73(5) yes
N1 C3 1.356(6) yes
N1 C7 1.364(6) yes
N2 C8 1.351(6) yes
N2 C12 1.360(6) yes
N3 C17 1.364(6) yes
N3 C21 1.358(6) yes
N4 C22 1.359(6) yes
N4 C26 1.366(6) yes
N5 C29 1.168(6) yes
N6 C30 1.180(6) yes
C1 C2 1.339(7) yes
C1 C3 1.485(7) yes
C1 C8 1.495(6) yes
C3 C4 1.385(6) yes
C4 C5 1.384(7) yes
C4 H1 0.950(7) no
C5 C6 1.380(7) yes
C5 H2 0.950(5) no
C6 C7 1.375(7) yes
C6 H3 0.950(7) no
C7 H4 0.950(7) no
C8 C9 1.384(7) yes
C9 C10 1.395(7) yes
C9 H5 0.950(7) no
C10 C11 1.390(7) yes
C10 H6 0.950(7) no
C11 C12 1.360(7) yes
C11 H7 0.950(7) no
C12 H8 0.950(8) no
C13 C14 1.334(8) yes
C13 H9 0.950(7) no
C14 H10 0.950(7) no
C15 C16 1.357(7) yes
C15 C17 1.478(6) yes
C15 C22 1.476(7) yes
C17 C18 1.394(7) yes
C18 C19 1.387(7) yes
C18 H11 0.950(8) no
C19 C20 1.404(8) yes
C19 H12 0.950(7) no
C20 C21 1.356(7) yes
C20 H13 0.950(7) no
C21 H14 0.950(7) no
C22 C23 1.411(7) yes
C23 C24 1.363(7) yes
C23 H15 0.950(8) no
C24 C25 1.391(7) yes
C24 H16 0.950(5) no
C25 C26 1.368(7) yes
C25 H17 0.950(7) no
C26 H18 0.950(7) no
C27 C28 1.322(8) yes
C27 H19 0.950(8) no
C28 H20 0.950(8) no

loop_
_geom_contact_atom_site_label_1
_geom_contact_atom_site_label_2
_geom_contact_site_symmetry_2
_geom_contact_distance
_geom_contact_publ_flag
Fe1 N1 . 2.007(4) yes
Fe1 N2 . 1.987(4) yes
Fe1 N3 . 1.996(4) yes
Fe1 N4 . 1.992(4) yes
Fe1 N5 . 1.956(5) yes
Fe1 N6 . 1.974(4) yes
Fe1 C1 . 3.137(5) yes
Fe1 C3 . 2.963(5) yes
Fe1 C7 . 2.937(5) yes
Fe1 C8 . 2.945(5) yes
Fe1 C12 . 2.923(5) yes
Fe1 C15 . 3.187(5) yes
Fe1 C17 . 2.964(5) yes
Fe1 C21 . 2.918(5) yes
Fe1 C22 . 2.970(5) yes
Fe1 C26 . 2.915(5) yes
Fe1 C29 . 3.098(6) yes
Fe1 C30 . 3.094(6) yes
Fe1 H3 4_555 3.495(5) no
Fe1 H4 . 2.962(5) no
Fe1 H8 . 2.954(5) no
Fe1 H14 . 2.933(5) no
Fe1 H18 . 2.928(5) no
S1 S2 . 2.9365(18) yes
S1 S5 1_655 3.5432(18) yes
S1 O1 . 3.68(3) yes
S1 C1 . 2.718(5) yes
S1 C2 . 1.771(5) yes
S1 C3 . 2.993(5) yes
S1 C4 . 3.007(5) yes
S1 C13 . 1.752(6) yes
S1 C14 . 2.637(6) yes
S1 C20 . 3.574(5) yes
S1 C21 . 3.529(5) yes
S1 H1 . 2.728(5) no
S1 H1 2_655 3.253(5) no
S1 H5 2_655 3.983(5) no
S1 H8 1_655 3.810(5) no
S1 H9 . 2.391(6) no
S1 H10 . 3.534(6) no
S1 H13 . 3.530(5) no
S1 H14 . 3.454(5) no
S2 S3 . 3.5726(18) yes
S2 S6 3_645 3.896(2) yes
S2 C1 . 2.773(5) yes
S2 C2 . 1.764(5) yes
S2 C4 2_655 3.707(5) yes
S2 C5 2_655 3.844(5) yes
S2 C8 . 3.245(5) yes
S2 C9 . 3.211(5) yes
S2 C13 . 2.647(6) yes
S2 C14 . 1.749(6) yes
S2 C17 . 3.885(5) yes
S2 C18 . 3.765(5) yes
S2 C19 . 3.869(5) yes
S2 H1 2_655 2.986(5) no
S2 H2 2_655 3.287(5) no
S2 H5 . 2.745(5) no
S2 H9 . 3.543(5) no
S2 H10 . 2.383(6) no
S3 S4 . 2.922(2) yes
S3 O1 3_645 3.94(3) yes
S3 C9 . 3.722(5) yes
S3 C10 . 3.860(5) yes
S3 C15 . 2.769(5) yes
S3 C16 . 1.763(5) yes
S3 C17 . 3.181(5) yes
S3 C18 . 3.133(5) yes
S3 C27 . 1.744(6) yes
S3 C28 . 2.635(6) yes
S3 C31 3_645 3.79(5) yes
S3 H5 . 3.895(5) no
S3 H11 . 2.701(5) no
S3 H11 2_656 3.686(6) no
S3 H12 2_656 3.576(6) no
S3 H19 . 2.379(6) no
S3 H20 . 3.531(6) no
S4 S6 3_545 3.689(2) yes
S4 C10 . 3.907(5) yes
S4 C11 . 3.443(5) yes
S4 C12 . 3.699(5) yes
S4 C15 . 2.762(5) yes
S4 C16 . 1.768(5) yes
S4 C22 . 3.121(5) yes
S4 C23 . 3.077(5) yes
S4 C27 . 2.622(6) yes
S4 C28 . 1.746(6) yes
S4 H7 . 3.433(5) no
S4 H8 . 3.856(5) no
S4 H9 1_455 3.817(6) no
S4 H10 1_455 3.285(6) no
S4 H15 . 2.639(5) no
S4 H15 2_556 3.348(6) no
S4 H19 . 3.519(6) no
S4 H20 . 2.385(6) no
S5 O1 1_455 3.14(2) yes
S5 N5 . 2.810(5) yes
S5 C9 2_555 3.694(5) yes
S5 C10 2_555 3.920(5) yes
S5 C19 4_454 3.629(5) yes
S5 C20 4_454 3.643(5) yes
S5 C24 4_554 3.596(5) yes
S5 C25 4_554 3.714(5) yes
S5 C29 . 1.642(6) yes
S5 H5 2_555 3.002(5) no
S5 H6 2_555 3.478(5) no
S5 H12 4_454 3.211(5) no
S5 H13 4_454 3.230(5) no
S5 H16 4_554 2.930(5) no
S5 H17 4_554 3.161(5) no
S5 H18 . 3.579(5) no
S5 H19 3_555 3.430(6) no
S6 N6 . 2.806(5) yes
S6 C14 3_655 3.483(6) yes
S6 C15 4_554 3.892(5) yes
S6 C16 4_554 3.904(5) yes
S6 C18 4_554 3.899(5) yes
S6 C23 4_554 3.665(6) yes
S6 C28 3_555 3.780(6) yes
S6 C30 . 1.626(6) yes
S6 C31 . 2.76(5) yes
S6 H2 4_555 3.276(5) no
S6 H4 . 3.614(5) no
S6 H10 3_655 2.748(6) no
S6 H11 4_554 3.270(5) no
S6 H14 . 3.770(5) no
S6 H15 4_554 3.058(6) no
S6 H20 3_555 3.226(6) no
O1 C20 . 3.31(3) yes
O1 C21 . 3.48(3) yes
O1 C25 1_655 3.28(3) yes
O1 C26 1_655 3.58(3) yes
O1 C27 3_655 3.03(3) yes
O1 C29 1_655 3.81(3) yes
O1 C31 . 1.73(5) yes
O1 H12 4_554 3.60(3) no
O1 H13 . 2.60(3) no
O1 H14 . 2.91(3) no
O1 H17 1_655 2.64(3) no
O1 H18 1_655 3.21(3) no
O1 H19 3_655 2.15(3) no
N1 N2 . 2.727(5) yes
N1 N3 . 2.980(6) yes
N1 N4 . 3.998(5) yes
N1 N5 . 2.795(6) yes
N1 N6 . 2.771(5) yes
N1 C1 . 2.428(6) yes
N1 C2 . 3.503(6) yes
N1 C3 . 1.356(6) yes
N1 C4 . 2.388(6) yes
N1 C5 . 2.798(6) yes
N1 C6 . 2.406(6) yes
N1 C7 . 1.364(6) yes
N1 C8 . 2.986(6) yes
N1 C10 2_555 3.919(7) yes
N1 C11 2_555 3.699(6) yes
N1 C12 . 3.910(6) yes
N1 C21 . 3.187(6) yes
N1 C29 . 3.837(6) yes
N1 C30 . 3.380(6) yes
N1 H1 . 3.237(6) no
N1 H2 . 3.748(6) no
N1 H3 . 3.255(6) no
N1 H4 . 2.000(6) no
N1 H6 2_555 3.683(7) no
N1 H7 2_555 3.228(6) no
N1 H14 . 2.750(6) no
N2 N3 . 2.811(6) yes
N2 N4 . 2.925(5) yes
N2 N5 . 2.837(6) yes
N2 N6 . 3.955(6) yes
N2 C1 . 2.424(6) yes
N2 C2 . 3.591(6) yes
N2 C3 . 2.913(6) yes
N2 C7 . 3.912(6) yes
N2 C8 . 1.351(6) yes
N2 C9 . 2.399(6) yes
N2 C10 . 2.794(7) yes
N2 C10 2_555 3.992(6) yes
N2 C11 . 2.404(6) yes
N2 C11 2_555 3.798(6) yes
N2 C12 . 1.360(6) yes
N2 C15 . 2.949(6) yes
N2 C16 . 3.489(6) yes
N2 C17 . 3.180(6) yes
N2 C21 . 3.906(6) yes
N2 C22 . 3.250(6) yes
N2 C29 . 3.809(7) yes
N2 H5 . 3.248(6) no
N2 H6 . 3.742(7) no
N2 H7 . 3.253(6) no
N2 H7 2_555 3.905(6) no
N2 H8 . 1.991(6) no
N3 N4 . 2.723(5) yes
N3 N5 . 3.946(6) yes
N3 N6 . 2.774(6) yes
N3 C1 . 2.901(6) yes
N3 C2 . 3.348(6) yes
N3 C3 . 3.321(6) yes
N3 C6 4_555 3.740(6) yes
N3 C8 . 3.100(6) yes
N3 C12 . 3.908(6) yes
N3 C15 . 2.451(6) yes
N3 C16 . 3.607(6) yes
N3 C17 . 1.364(6) yes
N3 C18 . 2.399(7) yes
N3 C19 . 2.805(7) yes
N3 C20 . 2.397(7) yes
N3 C21 . 1.358(6) yes
N3 C22 . 2.962(6) yes
N3 C26 . 3.902(6) yes
N3 C30 . 3.612(7) yes
N3 H3 4_555 2.902(6) no
N3 H11 . 3.249(7) no
N3 H12 . 3.755(7) no
N3 H13 . 3.244(7) no
N3 H14 . 1.990(6) no
N4 N5 . 2.740(6) yes
N4 N6 . 2.830(6) yes
N4 C6 4_555 3.633(6) yes
N4 C12 . 3.136(6) yes
N4 C15 . 2.432(6) yes
N4 C16 . 3.590(7) yes
N4 C17 . 2.912(6) yes
N4 C21 . 3.905(6) yes
N4 C22 . 1.359(6) yes
N4 C23 . 2.405(6) yes
N4 C24 . 2.806(6) yes
N4 C25 . 2.415(6) yes
N4 C26 . 1.366(6) yes
N4 C29 . 3.458(7) yes
N4 C30 . 3.946(7) yes
N4 H3 4_555 2.770(7) no
N4 H4 4_555 3.712(6) no
N4 H8 . 2.798(6) no
N4 H9 1_455 3.192(7) no
N4 H15 . 3.254(6) no
N4 H16 . 3.756(6) no
N4 H17 . 3.263(6) no
N4 H18 . 1.996(6) no
N5 N6 . 2.781(6) yes
N5 C3 . 3.939(6) yes
N5 C7 . 3.026(6) yes
N5 C9 2_555 3.723(6) yes
N5 C10 2_555 3.281(6) yes
N5 C11 2_555 3.989(6) yes
N5 C12 . 3.107(7) yes
N5 C22 . 3.944(6) yes
N5 C24 4_554 3.876(6) yes
N5 C26 . 2.909(6) yes
N5 C29 . 1.168(6) yes
N5 C30 . 3.719(7) yes
N5 H4 . 2.673(6) no
N5 H5 2_555 3.704(7) no
N5 H6 2_555 2.959(6) no
N5 H8 . 2.686(6) no
N5 H9 1_455 3.858(7) no
N5 H16 4_554 3.538(6) no
N5 H18 . 2.532(6) no
N5 H20 3_555 3.803(7) no
N6 C3 . 3.966(6) yes
N6 C5 4_555 3.860(7) yes
N6 C6 4_555 3.538(6) yes
N6 C7 . 2.981(6) yes
N6 C17 . 3.919(6) yes
N6 C21 . 2.997(6) yes
N6 C22 . 3.985(6) yes
N6 C26 . 3.075(6) yes
N6 C28 3_555 3.752(7) yes
N6 C29 . 3.619(7) yes
N6 C30 . 1.180(6) yes
N6 C31 . 3.79(5) yes
N6 H2 4_555 3.450(7) no
N6 H3 4_555 2.798(6) no
N6 H4 . 2.602(6) no
N6 H14 . 2.648(6) no
N6 H18 . 2.694(6) no
N6 H20 3_555 2.824(7) no
C1 C2 . 1.339(7) yes
C1 C3 . 1.485(7) yes
C1 C4 . 2.502(7) yes
C1 C5 . 3.775(7) yes
C1 C7 . 3.676(7) yes
C1 C8 . 1.495(6) yes
C1 C9 . 2.502(7) yes
C1 C10 . 3.775(7) yes
C1 C12 . 3.660(7) yes
C1 C13 . 3.900(7) yes
C1 C14 . 3.906(8) yes
C1 C17 . 3.529(6) yes
C1 C20 . 3.985(7) yes
C1 C21 . 3.190(7) yes
C1 H1 . 2.662(6) no
C1 H5 . 2.670(7) no
C1 H7 2_555 3.805(7) no
C1 H14 . 3.299(7) no
C2 C3 . 2.437(7) yes
C2 C4 . 3.038(7) yes
C2 C8 . 2.514(7) yes
C2 C9 . 3.092(7) yes
C2 C13 . 2.620(7) yes
C2 C14 . 2.607(8) yes
C2 C17 . 3.751(6) yes
C2 C20 . 3.603(7) yes
C2 C21 . 3.267(7) yes
C2 H1 . 2.870(7) no
C2 H1 2_655 3.110(7) no
C2 H5 . 2.882(7) no
C2 H9 . 3.540(7) no
C2 H10 . 3.525(8) no
C2 H14 . 3.492(7) no
C3 C4 . 1.385(6) yes
C3 C5 . 2.408(7) yes
C3 C6 . 2.739(7) yes
C3 C7 . 2.325(7) yes
C3 C8 . 2.522(6) yes
C3 C9 . 3.664(7) yes
C3 C11 2_555 3.632(7) yes
C3 C21 . 3.371(7) yes
C3 H1 . 2.029(7) no
C3 H2 . 3.269(7) no
C3 H3 . 3.689(7) no
C3 H4 . 3.181(7) no
C3 H5 . 3.917(7) no
C3 H7 2_555 3.012(7) no
C3 H14 . 3.057(7) no
C4 C5 . 1.384(7) yes
C4 C6 . 2.368(7) yes
C4 C7 . 2.704(7) yes
C4 C8 . 3.626(7) yes
C4 C11 2_555 3.736(7) yes
C4 C13 2_655 3.879(7) yes
C4 C14 2_655 3.721(7) yes
C4 H1 . 0.950(7) no
C4 H2 . 2.043(7) no
C4 H3 . 3.234(7) no
C4 H4 . 3.654(7) no
C4 H7 2_555 2.882(7) no
C4 H14 . 3.959(7) no
C5 C6 . 1.380(7) yes
C5 C7 . 2.379(7) yes
C5 C11 2_555 3.940(7) yes
C5 C14 2_655 3.859(7) yes
C5 C30 4_554 3.667(7) yes
C5 H1 . 2.029(7) no
C5 H2 . 0.950(5) no
C5 H3 . 2.031(7) no
C5 H4 . 3.229(7) no
C5 H7 2_555 3.020(7) no
C5 H10 2_655 3.952(7) no
C6 C7 . 1.375(7) yes
C6 C11 2_555 3.995(7) yes
C6 C17 4_554 3.858(7) yes
C6 C21 4_554 3.897(7) yes
C6 C22 4_554 3.834(7) yes
C6 C26 4_554 3.689(7) yes
C6 C30 4_554 3.764(7) yes
C6 H1 . 3.229(7) no
C6 H2 . 2.039(7) no
C6 H3 . 0.950(7) no
C6 H4 . 2.010(7) no
C6 H6 2_555 3.716(7) no
C6 H7 2_555 3.227(7) no
C6 H18 4_554 3.949(8) no
C7 C10 2_555 3.848(7) yes
C7 C11 2_555 3.844(7) yes
C7 C23 4_554 3.857(7) yes
C7 C24 4_554 3.805(7) yes
C7 C25 4_554 3.856(7) yes
C7 C26 4_554 3.984(7) yes
C7 C29 . 3.793(7) yes
C7 C30 . 3.218(7) yes
C7 H1 . 3.654(7) no
C7 H2 . 3.244(7) no
C7 H3 . 2.027(7) no
C7 H4 . 0.950(7) no
C7 H6 2_555 3.325(7) no
C7 H7 2_555 3.287(7) no
C7 H14 . 3.458(7) no
C8 C9 . 1.384(7) yes
C8 C10 . 2.397(7) yes
C8 C11 . 2.733(7) yes
C8 C11 2_555 3.881(7) yes
C8 C12 . 2.307(7) yes
C8 C12 2_555 3.956(7) yes
C8 C15 . 3.443(6) yes
C8 C16 . 3.706(6) yes
C8 C17 . 3.372(6) yes
C8 C21 . 3.923(7) yes
C8 H1 . 3.830(7) no
C8 H5 . 2.036(7) no
C8 H6 . 3.260(7) no
C8 H7 . 3.682(7) no
C8 H7 2_555 3.821(7) no
C8 H8 . 3.161(7) no
C8 H8 2_555 3.922(7) no
C9 C10 . 1.395(7) yes
C9 C11 . 2.392(7) yes
C9 C12 . 2.708(7) yes
C9 C12 2_555 3.916(7) yes
C9 C16 . 3.804(7) yes
C9 C29 2_555 3.429(7) yes
C9 H5 . 0.950(7) no
C9 H6 . 2.051(7) no
C9 H7 . 3.258(7) no
C9 H8 . 3.657(7) no
C9 H8 2_555 3.701(7) no
C10 C11 . 1.390(7) yes
C10 C12 . 2.366(8) yes
C10 C12 2_555 3.973(7) yes
C10 C16 . 3.700(7) yes
C10 C27 . 3.700(8) yes
C10 C28 . 3.729(7) yes
C10 C29 2_555 3.267(7) yes
C10 H4 2_555 3.973(7) no
C10 H5 . 2.047(7) no
C10 H6 . 0.950(7) no
C10 H7 . 2.045(7) no
C10 H8 . 3.217(8) no
C10 H8 2_555 3.930(7) no
C10 H17 3_545 3.620(7) no
C11 C12 . 1.360(7) yes
C11 C12 2_555 4.000(7) yes
C11 C15 . 3.842(7) yes
C11 C16 . 3.551(7) yes
C11 C28 . 3.806(8) yes
C11 H5 . 3.256(7) no
C11 H6 . 2.046(7) no
C11 H7 . 0.950(7) no
C11 H8 . 1.991(7) no
C11 H9 1_455 3.612(7) no
C12 C13 1_455 3.730(7) yes
C12 C15 . 3.225(7) yes
C12 C16 . 3.438(7) yes
C12 C17 . 3.978(7) yes
C12 C22 . 3.262(7) yes
C12 C29 . 3.754(7) yes
C12 H5 . 3.658(7) no
C12 H6 . 3.230(8) no
C12 H7 . 2.017(7) no
C12 H8 . 0.950(8) no
C12 H9 1_455 3.071(7) no
C13 C14 . 1.334(8) yes
C13 C19 . 3.943(7) yes
C13 C20 . 3.626(7) yes
C13 C23 1_655 3.926(7) yes
C13 C24 1_655 3.743(8) yes
C13 C25 1_655 3.773(7) yes
C13 C26 1_655 3.959(7) yes
C13 H1 2_655 3.285(7) no
C13 H7 1_655 3.586(7) no
C13 H8 1_655 2.920(7) no
C13 H9 . 0.950(7) no
C13 H10 . 1.998(8) no
C13 H13 . 3.486(7) no
C14 C19 . 3.696(7) yes
C14 C20 . 3.835(7) yes
C14 H1 2_655 3.179(7) no
C14 H2 2_655 3.469(8) no
C14 H7 1_655 3.757(7) no
C14 H8 1_655 3.812(7) no
C14 H9 . 2.003(7) no
C14 H10 . 0.950(7) no
C14 H12 . 3.738(8) no
C14 H13 . 3.962(8) no
C15 C16 . 1.357(7) yes
C15 C17 . 1.478(6) yes
C15 C18 . 2.485(7) yes
C15 C19 . 3.765(7) yes
C15 C21 . 3.684(7) yes
C15 C22 . 1.476(7) yes
C15 C23 . 2.515(7) yes
C15 C24 . 3.766(7) yes
C15 C26 . 3.670(7) yes
C15 C27 . 3.926(7) yes
C15 C28 . 3.933(7) yes
C15 H3 4_555 3.610(7) no
C15 H8 . 3.476(7) no
C15 H11 . 2.639(7) no
C15 H15 . 2.681(7) no
C16 C17 . 2.498(7) yes
C16 C18 . 3.068(7) yes
C16 C22 . 2.473(8) yes
C16 C23 . 3.055(7) yes
C16 C27 . 2.608(8) yes
C16 C28 . 2.619(8) yes
C16 H7 . 3.986(7) no
C16 H8 . 3.825(7) no
C16 H11 . 2.852(7) no
C16 H15 . 2.835(7) no
C16 H19 . 3.525(8) no
C16 H20 . 3.538(8) no
C17 C18 . 1.394(7) yes
C17 C19 . 2.418(7) yes
C17 C20 . 2.748(7) yes
C17 C21 . 2.327(7) yes
C17 C22 . 2.488(7) yes
C17 C23 . 3.643(7) yes
C17 H3 4_555 3.132(7) no
C17 H11 . 2.038(7) no
C17 H12 . 3.282(7) no
C17 H13 . 3.698(7) no
C17 H14 . 3.181(7) no
C17 H15 . 3.891(7) no
C18 C19 . 1.387(7) yes
C18 C20 . 2.385(7) yes
C18 C21 . 2.708(7) yes
C18 C22 . 3.602(7) yes
C18 C31 4_555 3.52(6) yes
C18 H3 4_555 3.693(8) no
C18 H11 . 0.950(8) no
C18 H12 . 2.048(7) no
C18 H13 . 3.251(7) no
C18 H14 . 3.658(7) no
C19 C20 . 1.404(8) yes
C19 C21 . 2.383(8) yes
C19 C31 4_555 3.65(5) yes
C19 H10 . 3.924(8) no
C19 H11 . 2.031(7) no
C19 H12 . 0.950(7) no
C19 H13 . 2.055(7) no
C19 H14 . 3.234(8) no
C19 H16 1_655 3.496(7) no
C19 H19 2_656 3.689(8) no
C20 C21 . 1.356(7) yes
C20 C25 1_655 3.937(7) yes
C20 C31 . 3.73(5) yes
C20 H2 4_555 3.776(7) no
C20 H3 4_555 3.802(7) no
C20 H9 . 3.996(7) no
C20 H11 . 3.249(7) no
C20 H12 . 2.064(8) no
C20 H13 . 0.950(7) no
C20 H14 . 1.988(8) no
C20 H16 1_655 3.680(8) no
C20 H17 1_655 3.474(7) no
C21 C30 . 3.418(8) yes
C21 C31 . 3.35(5) yes
C21 H2 4_555 3.599(7) no
C21 H3 4_555 3.250(7) no
C21 H11 . 3.658(7) no
C21 H12 . 3.247(8) no
C21 H13 . 2.011(7) no
C21 H14 . 0.950(7) no
C22 C23 . 1.411(7) yes
C22 C24 . 2.416(7) yes
C22 C25 . 2.753(7) yes
C22 C26 . 2.324(7) yes
C22 H3 4_555 3.090(7) no
C22 H4 4_555 3.422(7) no
C22 H8 . 3.089(7) no
C22 H9 1_455 3.217(7) no
C22 H11 . 3.820(7) no
C22 H15 . 2.052(7) no
C22 H16 . 3.279(7) no
C22 H17 . 3.702(7) no
C22 H18 . 3.178(7) no
C23 C24 . 1.363(7) yes
C23 C25 . 2.365(8) yes
C23 C26 . 2.698(8) yes
C23 C28 2_556 3.766(7) yes
C23 C30 4_555 3.839(8) yes
C23 H3 4_555 3.667(7) no
C23 H4 4_555 3.031(7) no
C23 H8 . 3.921(7) no
C23 H9 1_455 3.177(8) no
C23 H10 1_455 3.854(7) no
C23 H15 . 0.950(8) no
C23 H16 . 2.022(7) no
C23 H17 . 3.229(8) no
C23 H18 . 3.647(8) no
C23 H20 2_556 3.445(7) no
C24 C25 . 1.391(7) yes
C24 C26 . 2.375(7) yes
C24 C28 2_556 3.784(8) yes
C24 C29 4_555 3.501(7) yes
C24 H3 4_555 3.918(7) no
C24 H4 4_555 2.945(7) no
C24 H6 3_555 3.969(7) no
C24 H9 1_455 3.136(7) no
C24 H10 1_455 3.989(7) no
C24 H12 1_455 3.505(7) no
C24 H13 1_455 3.393(8) no
C24 H15 . 2.009(8) no
C24 H16 . 0.950(5) no
C24 H17 . 2.045(7) no
C24 H18 . 3.226(7) no
C24 H20 2_556 3.434(8) no
C25 C26 . 1.368(7) yes
C25 C29 4_555 3.728(7) yes
C25 H3 4_555 3.605(7) no
C25 H4 4_555 3.217(7) no
C25 H6 3_555 3.198(7) no
C25 H9 1_455 3.132(7) no
C25 H13 1_455 3.078(7) no
C25 H15 . 3.226(8) no
C25 H16 . 2.048(7) no
C25 H17 . 0.950(7) no
C25 H18 . 1.998(7) no
C25 H19 3_555 3.846(8) no
C26 C29 . 3.211(8) yes
C26 H3 4_555 3.014(7) no
C26 H4 4_555 3.554(7) no
C26 H6 3_555 3.729(7) no
C26 H8 . 3.477(7) no
C26 H9 1_455 3.149(7) no
C26 H15 . 3.647(8) no
C26 H16 . 3.240(7) no
C26 H17 . 2.024(7) no
C26 H18 . 0.950(7) no
C26 H19 3_555 3.662(8) no
C26 H20 3_555 3.463(7) no
C27 C28 . 1.322(8) yes
C27 C31 3_645 3.62(5) yes
C27 H6 . 3.540(8) no
C27 H12 2_656 3.124(8) no
C27 H15 2_556 3.960(7) no
C27 H16 2_556 3.333(7) no
C27 H17 3_545 3.813(8) no
C27 H18 3_545 3.349(8) no
C27 H19 . 0.950(8) no
C27 H20 . 1.992(8) no
C28 C30 3_545 3.504(8) yes
C28 H6 . 3.584(7) no
C28 H7 . 3.766(8) no
C28 H12 2_656 3.935(8) no
C28 H15 2_556 3.091(7) no
C28 H16 2_556 3.150(8) no
C28 H18 3_545 3.208(7) no
C28 H19 . 1.987(8) no
C28 H20 . 0.950(8) no
C29 H4 . 3.272(7) no
C29 H5 2_555 3.125(7) no
C29 H6 2_555 2.856(7) no
C29 H8 . 3.122(7) no
C29 H9 1_455 3.790(7) no
C29 H16 4_554 2.999(7) no
C29 H17 4_554 3.417(7) no
C29 H18 . 2.687(7) no
C29 H19 3_555 3.761(7) no
C29 H20 3_555 3.785(8) no
C30 C31 . 3.09(5) yes
C30 H2 4_555 3.066(7) no
C30 H3 4_555 3.257(7) no
C30 H4 . 2.752(7) no
C30 H10 3_655 3.957(8) no
C30 H14 . 2.844(7) no
C30 H15 4_554 3.430(7) no
C30 H18 . 3.506(7) no
C30 H20 3_555 2.666(8) no
C31 H2 4_555 3.80(5) no
C31 H11 4_554 3.14(6) no
C31 H12 4_554 3.39(5) no
C31 H13 . 3.33(6) no
C31 H14 . 2.52(5) no
C31 H19 3_655 2.95(5) no

loop_
_geom_torsion_atom_site_label_1
_geom_torsion_atom_site_label_2
_geom_torsion_atom_site_label_3
_geom_torsion_atom_site_label_4
_geom_torsion
_geom_torsion_publ_flag
N2 Fe1 N1 C3 -39.4(4) yes
N2 Fe1 N1 C7 137.4(4) yes
N3 Fe1 N1 C3 50.0(4) yes
N3 Fe1 N1 C7 -133.2(4) yes
N5 Fe1 N1 C3 -131.4(4) yes
N5 Fe1 N1 C7 45.4(4) yes
N6 Fe1 N1 C3 138.5(4) yes
N6 Fe1 N1 C7 -44.7(4) yes
N1 Fe1 N2 C8 47.8(4) yes
N1 Fe1 N2 C12 -137.2(4) yes
N3 Fe1 N2 C8 -48.4(4) yes
N3 Fe1 N2 C12 126.5(4) yes
N4 Fe1 N2 C8 -134.5(4) yes
N4 Fe1 N2 C12 40.4(4) yes
N5 Fe1 N2 C8 137.4(4) yes
N5 Fe1 N2 C12 -47.6(4) yes
N1 Fe1 N3 C17 -141.6(4) yes
N1 Fe1 N3 C21 41.1(4) yes
N2 Fe1 N3 C17 -55.5(4) yes
N2 Fe1 N3 C21 127.3(4) yes
N4 Fe1 N3 C17 39.1(4) yes
N4 Fe1 N3 C21 -138.1(4) yes
N6 Fe1 N3 C17 130.3(4) yes
N6 Fe1 N3 C21 -46.9(4) yes
N2 Fe1 N4 C22 46.4(4) yes
N2 Fe1 N4 C26 -133.6(4) yes
N3 Fe1 N4 C22 -43.1(4) yes
N3 Fe1 N4 C26 136.9(4) yes
N5 Fe1 N4 C22 138.3(4) yes
N5 Fe1 N4 C26 -41.7(4) yes
N6 Fe1 N4 C22 -131.7(4) yes
N6 Fe1 N4 C26 48.3(4) yes
N1 Fe1 N5 C29 -158.4(2) yes
N2 Fe1 N5 C29 115.4(2) yes
N4 Fe1 N5 C29 20.9(2) yes
N6 Fe1 N5 C29 -70.2(2) yes
N1 Fe1 N6 C30 -13.4(1) yes
N3 Fe1 N6 C30 82.9(1) yes
N4 Fe1 N6 C30 169.0(1) yes
N5 Fe1 N6 C30 -103.1(1) yes
C13 S1 C2 S2 -10.3(4) yes
C13 S1 C2 C1 164.2(4) yes
C2 S1 C13 C14 5.5(5) yes
C14 S2 C2 S1 10.9(4) yes
C14 S2 C2 C1 -163.2(5) yes
C2 S2 C14 C13 -7.7(6) yes
C27 S3 C16 S4 10.9(4) yes
C27 S3 C16 C15 -166.5(5) yes
C16 S3 C27 C28 -7.1(6) yes
C28 S4 C16 S3 -10.9(4) yes
C28 S4 C16 C15 166.5(5) yes
C16 S4 C28 C27 6.7(6) yes
Fe1 N1 C3 C1 -1.1(5) yes
Fe1 N1 C3 C4 176.4(3) yes
C7 N1 C3 C1 -177.9(5) yes
C7 N1 C3 C4 -0.4(8) yes
Fe1 N1 C7 C6 -178.6(4) yes
C3 N1 C7 C6 -1.7(8) yes
Fe1 N2 C8 C1 -14.3(5) yes
Fe1 N2 C8 C9 169.0(4) yes
C12 N2 C8 C1 170.6(5) yes
C12 N2 C8 C9 -6.1(8) yes
Fe1 N2 C12 C11 -169.5(4) yes
C8 N2 C12 C11 5.7(8) yes
Fe1 N3 C17 C15 -1.9(5) yes
Fe1 N3 C17 C18 -178.1(3) yes
C21 N3 C17 C15 175.4(5) yes
C21 N3 C17 C18 -0.8(7) yes
Fe1 N3 C21 C20 178.7(4) yes
C17 N3 C21 C20 1.3(8) yes
Fe1 N4 C22 C15 8.5(5) yes
Fe1 N4 C22 C23 -176.7(3) yes
C26 N4 C22 C15 -171.5(5) yes
C26 N4 C22 C23 3.3(8) yes
Fe1 N4 C26 C25 176.6(4) yes
C22 N4 C26 C25 -3.4(8) yes
C3 C1 C2 S1 5.7(7) yes
C3 C1 C2 S2 179.3(4) yes
C8 C1 C2 S1 -178.3(4) yes
C8 C1 C2 S2 -4.7(8) yes
C2 C1 C3 N1 -130.5(5) yes
C2 C1 C3 C4 52.0(7) yes
C8 C1 C3 N1 53.1(6) yes
C8 C1 C3 C4 -124.4(5) yes
C2 C1 C8 N2 139.1(5) yes
C2 C1 C8 C9 -44.1(7) yes
C3 C1 C8 N2 -44.7(6) yes
C3 C1 C8 C9 132.0(5) yes
N1 C3 C4 C5 1.8(7) yes
C1 C3 C4 C5 179.2(5) yes
C3 C4 C5 C6 -1.0(7) yes
C4 C5 C6 C7 -1.0(8) yes
C5 C6 C7 N1 2.4(8) yes
N2 C8 C9 C10 1.8(7) yes
C1 C8 C9 C10 -174.8(5) yes
C8 C9 C10 C11 3.2(7) yes
C9 C10 C11 C12 -3.7(7) yes
C10 C11 C12 N2 -0.9(8) yes
S1 C13 C14 S2 1.5(5) yes
C17 C15 C16 S3 -2.5(7) yes
C17 C15 C16 S4 -179.6(4) yes
C22 C15 C16 S3 -176.0(4) yes
C22 C15 C16 S4 6.8(7) yes
C16 C15 C17 N3 136.3(5) yes
C16 C15 C17 C18 -47.4(7) yes
C22 C15 C17 N3 -49.7(6) yes
C22 C15 C17 C18 126.6(5) yes
C16 C15 C22 N4 -140.0(5) yes
C16 C15 C22 C23 45.2(7) yes
C17 C15 C22 N4 45.9(6) yes
C17 C15 C22 C23 -128.8(5) yes
N3 C17 C18 C19 0.2(7) yes
C15 C17 C18 C19 -176.0(5) yes
C17 C18 C19 C20 0.0(8) yes
C18 C19 C20 C21 0.3(8) yes
C19 C20 C21 N3 -1.1(8) yes
N4 C22 C23 C24 -1.1(7) yes
C15 C22 C23 C24 173.6(5) yes
C22 C23 C24 C25 -1.3(8) yes
C23 C24 C25 C26 1.3(8) yes
C24 C25 C26 N4 1.1(8) yes
S3 C27 C28 S4 0.3(5) yes
